data_4062454
loop_
_publ_author_name
'Coles, Martyn P.'
'Hitchcock, Peter B.'

_publ_section_title
;
 Exploration of the Suitability of Bicyclic Guanidinates as Ligands in Catalytic
 Chemistry Mediated by Titanium
;
_journal_coden_ASTM ORGND7
_journal_issue 25
_journal_name_full Organometallics
_journal_page_first 5201
_journal_page_last 5211
_journal_paper_doi 10.1021/om0341092
_journal_volume 22
_journal_year 2003
_chemical_formula_moiety 'C36 H66 N14 Ti2'
_chemical_formula_structural 'C36 H66 N14 Ti2'
_chemical_formula_sum 'C36 H66 N14 Ti2'
_chemical_formula_weight 790.83
_chemical_name_common '[{Ti(NtBu)(C7H12N3)2}2]'
_space_group_IT_number 61
_space_group_name_Hall '-P 2ac 2ab'
_space_group_name_H-M_alt 'P b c a'
_symmetry_cell_setting orthorhombic
_symmetry_Int_Tables_number 61
_symmetry_space_group_name_Hall '-P 2ac 2ab'
_symmetry_space_group_name_H-M 'P b c a'
_cell_angle_alpha 90
_cell_angle_beta 90
_cell_angle_gamma 90
_cell_formula_units_Z 4
_cell_length_a 10.7160(3)
_cell_length_b 15.3055(4)
_cell_length_c 24.9766(5)
_cell_measurement_temperature 173(2)
_cell_volume 4096.51(18)
_diffrn_ambient_temperature 173(2)
_exptl_crystal_density_diffrn 1.282
_cod_database_code 4062454

loop_
_symmetry_equiv_pos_as_xyz
'x, y, z'
'-x+1/2, -y, z+1/2'
'x+1/2, -y+1/2, -z'
'-x, y+1/2, -z+1/2'
'-x, -y, -z'
'x-1/2, y, -z-1/2'
'-x-1/2, y-1/2, z'
'x, -y-1/2, z-1/2'

loop_
_atom_site_label
_atom_site_type_symbol
_atom_site_fract_x
_atom_site_fract_y
_atom_site_fract_z
_atom_site_U_iso_or_equiv
_atom_site_adp_type
_atom_site_occupancy
_atom_site_symmetry_multiplicity
_atom_site_calc_flag
_atom_site_refinement_flags
_atom_site_disorder_assembly
_atom_site_disorder_group
Ti Ti 0.02674(3) 0.02485(2) -0.066785(13) 0.01862(11) Uani 1 1 d . . .
N1 N -0.02544(16) 0.08736(11) -0.11916(6) 0.0253(4) Uani 1 1 d . . .
N2 N 0.01982(16) -0.10593(10) -0.09779(6) 0.0240(4) Uani 1 1 d . . .
N3 N 0.16487(17) -0.13827(11) -0.16764(6) 0.0289(4) Uani 1 1 d . . .
N4 N 0.19506(16) -0.02930(11) -0.10061(6) 0.0243(4) Uani 1 1 d . . .
N5 N 0.11130(15) 0.12080(10) -0.02090(6) 0.0214(3) Uani 1 1 d . . .
N6 N 0.30643(16) 0.09337(11) 0.01938(7) 0.0262(4) Uani 1 1 d . . .
N7 N 0.14104(15) -0.00924(10) 0.02052(6) 0.0205(3) Uani 1 1 d . . .
C1 C -0.0477(2) 0.13697(14) -0.16759(8) 0.0288(5) Uani 1 1 d . . .
C2 C -0.1273(3) 0.21667(17) -0.15446(10) 0.0485(7) Uani 1 1 d . . .
H2A H -0.0833 0.2535 -0.1285 0.073 Uiso 1 1 calc R . .
H2B H -0.207 0.1976 -0.1392 0.073 Uiso 1 1 calc R . .
H2C H -0.1427 0.2502 -0.1872 0.073 Uiso 1 1 calc R . .
C3 C 0.0772(2) 0.16706(18) -0.19091(10) 0.0486(7) Uani 1 1 d . . .
H3A H 0.1282 0.1159 -0.1997 0.073 Uiso 1 1 calc R . .
H3B H 0.121 0.2032 -0.1645 0.073 Uiso 1 1 calc R . .
H3C H 0.0622 0.2013 -0.2234 0.073 Uiso 1 1 calc R . .
C4 C -0.1139(3) 0.07942(18) -0.20850(9) 0.0573(8) Uani 1 1 d . . .
H4A H -0.0614 0.0288 -0.2169 0.086 Uiso 1 1 calc R . .
H4B H -0.1291 0.1131 -0.2412 0.086 Uiso 1 1 calc R . .
H4C H -0.1936 0.0594 -0.1937 0.086 Uiso 1 1 calc R . .
C5 C 0.12742(19) -0.09233(13) -0.12308(7) 0.0230(4) Uani 1 1 d . . .
C6 C -0.0758(2) -0.15875(15) -0.12360(9) 0.0349(5) Uani 1 1 d . . .
H6A H -0.1286 -0.1208 -0.1464 0.042 Uiso 1 1 calc R . .
H6B H -0.1299 -0.1853 -0.0959 0.042 Uiso 1 1 calc R . .
C7 C -0.0194(2) -0.23048(16) -0.15774(9) 0.0392(6) Uani 1 1 d . . .
H7A H 0.0216 -0.2742 -0.1344 0.047 Uiso 1 1 calc R . .
H7B H -0.0861 -0.2603 -0.1782 0.047 Uiso 1 1 calc R . .
C8 C 0.0749(2) -0.19260(16) -0.19596(9) 0.0372(5) Uani 1 1 d . . .
H8A H 0.1193 -0.2406 -0.2145 0.045 Uiso 1 1 calc R . .
H8B H 0.0314 -0.1571 -0.2233 0.045 Uiso 1 1 calc R . .
C9 C 0.2697(2) -0.10572(16) -0.19863(8) 0.0347(5) Uani 1 1 d . . .
H9A H 0.2409 -0.0596 -0.2235 0.042 Uiso 1 1 calc R . .
H9B H 0.3062 -0.1538 -0.2201 0.042 Uiso 1 1 calc R . .
C10 C 0.3673(2) -0.06892(16) -0.16101(9) 0.0346(5) Uani 1 1 d . . .
H10A H 0.4373 -0.044 -0.1819 0.042 Uiso 1 1 calc R . .
H10B H 0.4006 -0.116 -0.1379 0.042 Uiso 1 1 calc R . .
C11 C 0.30809(19) 0.00169(14) -0.12665(9) 0.0287(5) Uani 1 1 d . . .
H11A H 0.3686 0.0208 -0.0991 0.034 Uiso 1 1 calc R . .
H11B H 0.2878 0.0528 -0.1493 0.034 Uiso 1 1 calc R . .
C12 C 0.18730(17) 0.07081(12) 0.00760(7) 0.0197(4) Uani 1 1 d . . .
C13 C 0.1498(2) 0.21095(13) -0.03075(8) 0.0276(4) Uani 1 1 d . . .
H13A H 0.1348 0.2465 0.0017 0.033 Uiso 1 1 calc R . .
H13B H 0.0996 0.2358 -0.0603 0.033 Uiso 1 1 calc R . .
C14 C 0.2873(2) 0.21431(14) -0.04534(9) 0.0331(5) Uani 1 1 d . . .
H14A H 0.3019 0.1817 -0.079 0.04 Uiso 1 1 calc R . .
H14B H 0.3134 0.2757 -0.0509 0.04 Uiso 1 1 calc R . .
C15 C 0.3623(2) 0.17424(14) -0.00063(9) 0.0335(5) Uani 1 1 d . . .
H15A H 0.4477 0.1618 -0.0137 0.04 Uiso 1 1 calc R . .
H15B H 0.3689 0.2167 0.0291 0.04 Uiso 1 1 calc R . .
C16 C 0.3837(2) 0.04526(16) 0.05739(10) 0.0390(6) Uani 1 1 d . . .
H16A H 0.3986 0.0822 0.0893 0.047 Uiso 1 1 calc R . .
H16B H 0.4656 0.0327 0.0407 0.047 Uiso 1 1 calc R . .
C17 C 0.3236(2) -0.04021(15) 0.07484(9) 0.0363(5) Uani 1 1 d . . .
H17A H 0.3892 -0.0839 0.0829 0.044 Uiso 1 1 calc R . .
H17B H 0.274 -0.0307 0.1078 0.044 Uiso 1 1 calc R . .
C18 C 0.23963(19) -0.07407(13) 0.03046(8) 0.0274(5) Uani 1 1 d . . .
H18A H 0.2889 -0.0835 -0.0026 0.033 Uiso 1 1 calc R . .
H18B H 0.202 -0.1305 0.0412 0.033 Uiso 1 1 calc R . .

loop_
_atom_site_aniso_label
_atom_site_aniso_U_11
_atom_site_aniso_U_22
_atom_site_aniso_U_33
_atom_site_aniso_U_23
_atom_site_aniso_U_13
_atom_site_aniso_U_12
Ti 0.01942(18) 0.01886(17) 0.01757(17) 0.00049(13) -0.00098(14) -0.00128(14)
N1 0.0281(9) 0.0258(9) 0.0219(8) 0.0023(7) -0.0029(7) -0.0011(7)
N2 0.0271(9) 0.0216(8) 0.0233(8) -0.0034(6) 0.0032(7) -0.0045(7)
N3 0.0298(10) 0.0326(10) 0.0242(8) -0.0076(7) 0.0035(8) -0.0017(8)
N4 0.0220(9) 0.0264(9) 0.0245(8) -0.0034(7) 0.0015(7) -0.0007(7)
N5 0.0221(8) 0.0193(8) 0.0230(8) 0.0004(6) -0.0006(7) -0.0017(7)
N6 0.0187(8) 0.0265(9) 0.0333(9) -0.0008(7) -0.0032(7) -0.0041(7)
N7 0.0200(8) 0.0195(8) 0.0221(8) -0.0001(6) -0.0008(7) -0.0001(7)
C1 0.0336(12) 0.0294(11) 0.0233(10) 0.0063(8) -0.0023(9) 0.0019(9)
C2 0.0572(17) 0.0492(16) 0.0393(13) 0.0133(11) 0.0023(13) 0.0205(13)
C3 0.0421(14) 0.0641(18) 0.0396(13) 0.0260(13) 0.0033(12) 0.0045(13)
C4 0.089(2) 0.0547(17) 0.0279(12) 0.0063(11) -0.0190(14) -0.0138(16)
C5 0.0258(11) 0.0235(10) 0.0198(9) 0.0010(7) -0.0004(8) 0.0047(8)
C6 0.0338(12) 0.0352(13) 0.0358(12) -0.0099(10) 0.0030(10) -0.0101(10)
C7 0.0397(13) 0.0387(13) 0.0391(12) -0.0137(10) -0.0007(11) -0.0103(11)
C8 0.0387(13) 0.0440(14) 0.0289(11) -0.0142(10) 0.0007(10) -0.0035(11)
C9 0.0323(12) 0.0442(14) 0.0274(10) -0.0071(9) 0.0080(10) 0.0011(10)
C10 0.0245(11) 0.0442(14) 0.0352(11) -0.0041(10) 0.0066(10) 0.0027(10)
C11 0.0219(10) 0.0330(12) 0.0313(11) -0.0004(9) 0.0003(9) -0.0009(9)
C12 0.0198(9) 0.0215(10) 0.0177(9) -0.0049(7) 0.0020(8) -0.0005(8)
C13 0.0325(11) 0.0196(10) 0.0307(10) -0.0001(8) -0.0010(9) -0.0032(9)
C14 0.0362(12) 0.0254(11) 0.0378(12) -0.0016(9) 0.0088(10) -0.0088(9)
C15 0.0219(11) 0.0296(12) 0.0490(13) -0.0054(10) 0.0023(10) -0.0104(9)
C16 0.0253(11) 0.0446(14) 0.0471(13) 0.0014(11) -0.0122(10) 0.0016(10)
C17 0.0277(12) 0.0399(13) 0.0413(13) 0.0053(10) -0.0065(10) 0.0079(10)
C18 0.0254(11) 0.0225(11) 0.0343(11) 0.0024(8) 0.0029(9) 0.0031(8)

loop_
_geom_bond_atom_site_label_1
_geom_bond_atom_site_label_2
_geom_bond_distance
_geom_bond_site_symmetry_2
_geom_bond_publ_flag
Ti N1 1.7143(16) . ?
Ti N5 2.0715(16) . ?
Ti N2 2.1475(16) . ?
Ti N7 2.1506(16) 5 ?
Ti N4 2.1573(17) . ?
Ti C5 2.5214(19) . ?
Ti N7 2.5549(16) . ?
Ti C12 2.6281(18) . ?
N1 C1 1.448(2) . ?
N2 C5 1.331(3) . ?
N2 C6 1.456(3) . ?
N3 C5 1.376(2) . ?
N3 C8 1.456(3) . ?
N3 C9 1.452(3) . ?
N4 C5 1.331(2) . ?
N4 C11 1.454(3) . ?
N5 C12 1.325(2) . ?
N5 C13 1.461(2) . ?
N6 C12 1.355(2) . ?
N6 C16 1.459(3) . ?
N6 C15 1.463(3) . ?
N7 C12 1.361(2) . ?
N7 C18 1.470(2) . ?
N7 Ti 2.1506(16) 5 ?
C1 C2 1.524(3) . ?
C1 C4 1.524(3) . ?
C1 C3 1.530(3) . ?
C6 C7 1.516(3) . ?
C7 C8 1.506(3) . ?
C9 C10 1.515(3) . ?
C10 C11 1.519(3) . ?
C13 C14 1.518(3) . ?
C14 C15 1.506(3) . ?
C16 C17 1.522(3) . ?
C17 C18 1.519(3) . ?

loop_
_cod_changelog_entry_id
_cod_changelog_entry_author
_cod_changelog_entry_date
_cod_changelog_entry_text
1 'Vaitkus, Antanas' 2024-10-11T12:38:43+03:00 'Updated bibliographic information.'
